data_4502421
loop_
_publ_author_name
'Zhang, Bin'
'Kurmoo, Mohamedally'
'Mori, Takehiko'
'Zhang, Yan'
'Pratt, Francis Laurence'
'Zhu, Daoben'

_publ_section_title
;
 Polymorphism in Hybrid Organic&#x2212;Inorganic Bilayered Magnetic
 Conductors (BEDT-TTF)3(FeIIICl4)2, BEDT-TTF =
 bis(ethylenedithio)tetrathiafulvalene
;
_journal_issue 2
_journal_name_full 'Crystal Growth &amp; Design'
_journal_page_first 782
_journal_paper_doi 10.1021/cg9011718
_journal_volume 10
_journal_year 2010
_chemical_formula_sum 'C30 H24 Cl8 Fe2 S24'
_chemical_formula_weight 1549.23
_chemical_name_systematic
; 
 ? 
;
_space_group_IT_number 2
_symmetry_cell_setting triclinic
_symmetry_space_group_name_Hall '-P 1'
_symmetry_space_group_name_H-M 'P -1'
_atom_sites_solution_hydrogens geom
_atom_sites_solution_primary direct
_atom_sites_solution_secondary difmap
_audit_creation_method SHELXL-97
_cell_angle_alpha 100.5560(10)
_cell_angle_beta 96.8600(10)
_cell_angle_gamma 90.0280(10)
_cell_formula_units_Z 4
_cell_length_a 13.3935(2)
_cell_length_b 14.5251(2)
_cell_length_c 28.1362(5)
_cell_measurement_reflns_used 66608
_cell_measurement_temperature 110(2)
_cell_measurement_theta_max 27.485
_cell_measurement_theta_min 3.395
_cell_volume 5341.11(15)
_computing_cell_refinement 'HKL Scalepack (Otwinowski & Minor 1997)'
_computing_data_collection KappaCCD
_computing_data_reduction 'Denzo and Scalepak (Otwinowski & Minor, 1997)'
_computing_molecular_graphics 'XP (Bruker, 1998)'
_computing_publication_material 'SHELXL-97 (Sheldrick, 1997)'
_computing_structure_refinement 'SHELXL-97 (Sheldrick, 1997)'
_computing_structure_solution 'SHELXS-97 (Sheldrick, 1990)'
_diffrn_ambient_temperature 110(2)
_diffrn_measured_fraction_theta_full 0.948
_diffrn_measured_fraction_theta_max 0.948
_diffrn_measurement_device_type KappaCCD
_diffrn_radiation_monochromator graphite
_diffrn_radiation_source 'fine-focus sealed tube'
_diffrn_radiation_type MoK\a
_diffrn_radiation_wavelength 0.71073
_diffrn_reflns_av_R_equivalents 0.0779
_diffrn_reflns_av_sigmaI/netI 0.1262
_diffrn_reflns_limit_h_max 17
_diffrn_reflns_limit_h_min -17
_diffrn_reflns_limit_k_max 18
_diffrn_reflns_limit_k_min -18
_diffrn_reflns_limit_l_max 36
_diffrn_reflns_limit_l_min -36
_diffrn_reflns_number 69085
_diffrn_reflns_theta_full 27.50
_diffrn_reflns_theta_max 27.50
_diffrn_reflns_theta_min 3.41
_exptl_absorpt_coefficient_mu 1.912
_exptl_absorpt_correction_T_max 0.885
_exptl_absorpt_correction_T_min 0.578
_exptl_absorpt_correction_type integration
_exptl_absorpt_process_details 'Gaussian integration (Coppens, 1970)'
_exptl_crystal_colour black
_exptl_crystal_density_diffrn 1.927
_exptl_crystal_density_method 'not measured'
_exptl_crystal_description plate
_exptl_crystal_F_000 3104
_exptl_crystal_size_max 0.40
_exptl_crystal_size_mid 0.20
_exptl_crystal_size_min 0.06
_refine_diff_density_max 1.834
_refine_diff_density_min -1.094
_refine_diff_density_rms 0.133
_refine_ls_extinction_method none
_refine_ls_goodness_of_fit_ref 0.953
_refine_ls_hydrogen_treatment mixed
_refine_ls_matrix_type full
_refine_ls_number_parameters 1153
_refine_ls_number_reflns 23279
_refine_ls_number_restraints 0
_refine_ls_restrained_S_all 0.953
_refine_ls_R_factor_all 0.1405
_refine_ls_R_factor_gt 0.0534
_refine_ls_shift/su_max 0.001
_refine_ls_shift/su_mean 0.000
_refine_ls_structure_factor_coef Fsqd
_refine_ls_weighting_details 'calc w=1/[\s^2^(Fo^2^)+(0.0470P)^2^+0.0000P] where P=(Fo^2^+2Fc^2^)/3'
_refine_ls_weighting_scheme calc
_refine_ls_wR_factor_gt 0.1128
_refine_ls_wR_factor_ref 0.1312
_reflns_number_gt 10315
_reflns_number_total 23279
_reflns_threshold_expression >2sigma(I)
_cod_data_source_file cg9011718_si_004.cif
_cod_data_source_block 110K
_cod_original_cell_volume 5341.11(14)
_cod_original_sg_symbol_H-M ' P -1'
_cod_database_code 4502421

loop_
_symmetry_equiv_pos_as_xyz
'x, y, z'
'-x, -y, -z'

loop_
_atom_site_label
_atom_site_type_symbol
_atom_site_fract_x
_atom_site_fract_y
_atom_site_fract_z
_atom_site_U_iso_or_equiv
_atom_site_adp_type
_atom_site_occupancy
_atom_site_symmetry_multiplicity
_atom_site_calc_flag
_atom_site_refinement_flags
Fe1 Fe 0.83127(6) 0.09527(6) 0.18737(3) 0.0174(2) Uani 1 1 d .
Fe2 Fe 1.01201(6) -0.40091(6) 0.18832(3) 0.0171(2) Uani 1 1 d .
Fe3 Fe 0.51324(6) -0.40535(6) 0.18748(3) 0.0172(2) Uani 1 1 d .
Fe4 Fe 0.33133(6) -0.90152(6) 0.18844(3) 0.0175(2) Uani 1 1 d .
Cl1 Cl 0.77455(12) 0.07479(11) 0.10982(6) 0.0278(4) Uani 1 1 d .
Cl2 Cl 0.92133(12) -0.02573(10) 0.19983(6) 0.0282(4) Uani 1 1 d .
Cl3 Cl 0.70368(13) 0.10636(11) 0.22952(6) 0.0321(4) Uani 1 1 d .
Cl4 Cl 0.92408(12) 0.22388(10) 0.20918(6) 0.0265(4) Uani 1 1 d .
Cl5 Cl 1.02749(12) -0.42215(11) 0.11040(6) 0.0277(4) Uani 1 1 d .
Cl6 Cl 0.66163(12) -0.39428(11) 0.22998(6) 0.0317(4) Uani 1 1 d .
Cl7 Cl 1.16296(12) -0.38553(11) 0.22871(6) 0.0307(4) Uani 1 1 d .
Cl8 Cl 0.92958(12) -0.27375(10) 0.21110(6) 0.0284(4) Uani 1 1 d .
Cl9 Cl 0.43129(12) -0.27650(10) 0.20919(6) 0.0258(4) Uani 1 1 d .
Cl10 Cl 0.53211(12) -0.42586(11) 0.11006(6) 0.0280(4) Uani 1 1 d .
Cl11 Cl 0.93115(12) -0.52328(10) 0.20158(6) 0.0263(4) Uani 1 1 d .
Cl12 Cl 0.42897(12) -0.52619(10) 0.19977(6) 0.0272(4) Uani 1 1 d .
Cl13 Cl 0.42535(12) -0.77412(10) 0.21107(6) 0.0283(4) Uani 1 1 d .
Cl14 Cl 0.27644(12) -0.92286(11) 0.11063(6) 0.0283(4) Uani 1 1 d .
Cl15 Cl 0.20096(12) -0.88592(11) 0.22924(6) 0.0315(4) Uani 1 1 d .
Cl16 Cl 0.41910(12) -1.02351(10) 0.20152(6) 0.0255(4) Uani 1 1 d .
S1 S 1.25557(12) -0.35217(12) 0.45896(6) 0.0260(4) Uani 1 1 d .
S2 S 1.47136(12) -0.37927(10) 0.48170(6) 0.0172(4) Uani 1 1 d .
S3 S 1.22389(12) -0.36130(12) 0.57005(6) 0.0277(4) Uani 1 1 d .
S4 S 1.43581(12) -0.40715(10) 0.58973(6) 0.0178(4) Uani 1 1 d .
S5 S 1.26458(12) -0.33683(11) 0.35633(6) 0.0206(4) Uani 1 1 d .
S6 S 1.52468(12) -0.35727(13) 0.38657(7) 0.0325(5) Uani 1 1 d .
S7 S 1.17349(13) -0.36492(13) 0.66833(7) 0.0321(5) Uani 1 1 d .
S8 S 1.42756(12) -0.42125(11) 0.69254(6) 0.0226(4) Uani 1 1 d .
S9 S 0.89108(12) -0.09271(10) 0.41040(6) 0.0177(4) Uani 1 1 d .
S10 S 0.68890(12) -0.13850(12) 0.42991(6) 0.0277(4) Uani 1 1 d .
S11 S 0.98049(12) -0.12075(10) 0.51812(6) 0.0173(4) Uani 1 1 d .
S12 S 0.77622(12) -0.14774(12) 0.54100(6) 0.0269(4) Uani 1 1 d .
S13 S 0.83157(12) -0.07888(11) 0.30740(6) 0.0226(4) Uani 1 1 d .
S14 S 0.58967(12) -0.13504(13) 0.33155(7) 0.0315(5) Uani 1 1 d .
S15 S 1.08121(12) -0.14310(13) 0.61330(7) 0.0328(5) Uani 1 1 d .
S16 S 0.83660(12) -0.16315(11) 0.64357(6) 0.0202(4) Uani 1 1 d .
S17 S 0.75715(12) -0.38137(12) 0.45548(6) 0.0269(4) Uani 1 1 d .
S18 S 0.97591(12) -0.37775(11) 0.48328(6) 0.0179(4) Uani 1 1 d .
S19 S 0.72287(12) -0.39267(13) 0.56567(6) 0.0287(4) Uani 1 1 d .
S20 S 0.93917(11) -0.41776(11) 0.58963(6) 0.0184(4) Uani 1 1 d .
S21 S 0.77116(12) -0.35041(11) 0.35472(6) 0.0201(4) Uani 1 1 d .
S22 S 1.02916(12) -0.32866(13) 0.39345(7) 0.0340(5) Uani 1 1 d .
S23 S 0.67025(13) -0.39449(13) 0.66323(7) 0.0333(5) Uani 1 1 d .
S24 S 0.92710(12) -0.43464(11) 0.69208(6) 0.0205(4) Uani 1 1 d .
S25 S 1.39420(11) -0.08223(11) 0.41028(6) 0.0183(4) Uani 1 1 d .
S26 S 1.18974(12) -0.10745(13) 0.43440(6) 0.0302(5) Uani 1 1 d .
S27 S 1.48430(12) -0.12229(11) 0.51677(6) 0.0182(4) Uani 1 1 d .
S28 S 1.27917(12) -0.11842(12) 0.54466(6) 0.0271(4) Uani 1 1 d .
S29 S 1.33061(12) -0.06532(11) 0.30799(6) 0.0209(4) Uani 1 1 d .
S30 S 1.08828(13) -0.10530(13) 0.33680(7) 0.0334(5) Uani 1 1 d .
S31 S 1.58245(13) -0.17088(14) 0.60672(7) 0.0345(5) Uani 1 1 d .
S32 S 1.34371(12) -0.14938(11) 0.64538(6) 0.0210(4) Uani 1 1 d .
S33 S 1.10827(13) -0.57117(12) 0.99417(7) 0.0285(4) Uani 1 1 d .
S34 S 1.27625(12) -0.54228(11) 1.07099(6) 0.0255(4) Uani 1 1 d .
S35 S 1.22507(12) -0.45151(11) 0.93057(6) 0.0260(4) Uani 1 1 d .
S36 S 1.39372(12) -0.42268(12) 1.00709(6) 0.0265(4) Uani 1 1 d .
S37 S 0.99060(13) -0.69635(12) 1.03723(7) 0.0321(5) Uani 1 1 d .
S38 S 1.19396(13) -0.66125(12) 1.13192(7) 0.0335(5) Uani 1 1 d .
S39 S 1.30854(13) -0.33455(12) 0.86893(7) 0.0313(5) Uani 1 1 d .
S40 S 1.51210(13) -0.30001(12) 0.96295(7) 0.0322(5) Uani 1 1 d .
S41 S 1.49058(12) -0.95258(12) 0.93021(6) 0.0272(4) Uani 1 1 d .
S42 S 1.35974(13) -0.92705(12) 1.00636(7) 0.0296(5) Uani 1 1 d .
S43 S 1.37664(14) -0.83409(12) 0.86950(7) 0.0337(5) Uani 1 1 d .
S44 S 1.21913(13) -0.80283(12) 0.96325(7) 0.0339(5) Uani 1 1 d .
S45 S 1.13870(13) -0.07563(11) -0.00654(6) 0.0272(4) Uani 1 1 d .
S46 S 1.00982(12) -0.04369(11) 0.07062(6) 0.0257(4) Uani 1 1 d .
S47 S 1.27782(13) -0.19910(12) 0.03761(7) 0.0308(5) Uani 1 1 d .
S48 S 1.12282(13) -0.16089(12) 0.13258(7) 0.0314(5) Uani 1 1 d .
C1 C 1.3530(4) -0.3714(4) 0.5016(2) 0.0160(15) Uani 1 1 d .
C2 C 1.3385(4) -0.3800(4) 0.5479(2) 0.0196(15) Uani 1 1 d .
C3 C 1.3290(4) -0.3504(4) 0.4122(2) 0.0152(15) Uani 1 1 d .
C4 C 1.4290(5) -0.3598(4) 0.4236(2) 0.0156(15) Uani 1 1 d .
C5 C 1.2648(4) -0.3826(4) 0.6280(2) 0.0212(15) Uani 1 1 d .
C6 C 1.3624(4) -0.4030(4) 0.6375(2) 0.0152(14) Uani 1 1 d .
C7 C 1.3658(5) -0.3082(5) 0.3245(2) 0.0347(17) Uani 1 1 d .
H7A H 1.3393 -0.3103 0.2900 0.042 Uiso 1 1 calc R
H7B H 1.3891 -0.2430 0.3384 0.042 Uiso 1 1 calc R
C8 C 1.4519(5) -0.3688(5) 0.3265(2) 0.0346(19) Uani 1 1 d .
H8A H 1.4969 -0.3549 0.3031 0.042 Uiso 1 1 calc R
H8B H 1.4279 -0.4347 0.3157 0.042 Uiso 1 1 calc R
C9 C 1.2403(5) -0.3925(5) 0.7236(2) 0.0294(17) Uani 1 1 d .
H9A H 1.2041 -0.3650 0.7514 0.035 Uiso 1 1 calc R
H9B H 1.2388 -0.4614 0.7212 0.035 Uiso 1 1 calc R
C10 C 1.3481(4) -0.3580(4) 0.7343(2) 0.0220(15) Uani 1 1 d .
H10A H 1.3743 -0.3644 0.7679 0.026 Uiso 1 1 calc R
H10B H 1.3509 -0.2907 0.7324 0.026 Uiso 1 1 calc R
C11 C 0.8153(4) -0.1207(4) 0.4517(2) 0.0178(15) Uani 1 1 d .
C12 C 0.8524(4) -0.1300(4) 0.4980(2) 0.0188(15) Uani 1 1 d .
C13 C 0.7946(4) -0.0975(4) 0.3628(2) 0.0178(15) Uani 1 1 d .
C14 C 0.7009(4) -0.1176(4) 0.3723(2) 0.0199(15) Uani 1 1 d .
C15 C 0.9675(4) -0.1401(4) 0.5764(2) 0.0177(15) Uani 1 1 d .
C16 C 0.8734(4) -0.1501(4) 0.5879(2) 0.0156(14) Uani 1 1 d .
C17 C 0.7303(4) -0.1413(4) 0.2655(2) 0.0215(15) Uani 1 1 d .
H17A H 0.7393 -0.1340 0.2320 0.026 Uiso 1 1 calc R
H17B H 0.7341 -0.2088 0.2669 0.026 Uiso 1 1 calc R
C18 C 0.6286(5) -0.1079(4) 0.2764(2) 0.0257(16) Uani 1 1 d .
H18A H 0.5785 -0.1358 0.2487 0.031 Uiso 1 1 calc R
H18B H 0.6278 -0.0391 0.2786 0.031 Uiso 1 1 calc R
C19 C 1.0385(5) -0.1309(5) 0.6733(2) 0.0317(18) Uani 1 1 d .
H19A H 1.0950 -0.1448 0.6967 0.038 Uiso 1 1 calc R
H19B H 1.0201 -0.0649 0.6839 0.038 Uiso 1 1 calc R
C20 C 0.9529(4) -0.1912(5) 0.6752(2) 0.0332(17) Uani 1 1 d .
H20A H 0.9436 -0.1887 0.7098 0.040 Uiso 1 1 calc R
H20B H 0.9691 -0.2565 0.6616 0.040 Uiso 1 1 calc R
C21 C 0.8569(4) -0.3880(4) 0.5008(2) 0.0167(14) Uani 1 1 d .
C22 C 0.8421(4) -0.3982(4) 0.5463(2) 0.0196(15) Uani 1 1 d .
C23 C 0.8331(4) -0.3585(4) 0.4122(2) 0.0166(15) Uani 1 1 d .
C24 C 0.9338(4) -0.3554(4) 0.4253(2) 0.0183(15) Uani 1 1 d .
C25 C 0.7659(5) -0.4074(4) 0.6256(2) 0.0215(16) Uani 1 1 d .
C26 C 0.8643(5) -0.4199(4) 0.6361(2) 0.0203(15) Uani 1 1 d .
C27 C 0.8779(5) -0.3861(5) 0.3200(2) 0.0377(18) Uani 1 1 d .
H27A H 0.8968 -0.4502 0.3243 0.045 Uiso 1 1 calc R
H27B H 0.8552 -0.3886 0.2850 0.045 Uiso 1 1 calc R
C28 C 0.9649(5) -0.3267(5) 0.3333(2) 0.0326(17) Uani 1 1 d .
H28A H 0.9451 -0.2616 0.3316 0.039 Uiso 1 1 calc R
H28B H 1.0127 -0.3453 0.3092 0.039 Uiso 1 1 calc R
C29 C 0.7354(5) -0.4169(5) 0.7201(2) 0.0288(17) Uani 1 1 d .
H29A H 0.6964 -0.3899 0.7468 0.035 Uiso 1 1 calc R
H29B H 0.7372 -0.4854 0.7187 0.035 Uiso 1 1 calc R
C30 C 0.8419(4) -0.3775(4) 0.7321(2) 0.0248(16) Uani 1 1 d .
H30A H 0.8671 -0.3835 0.7660 0.030 Uiso 1 1 calc R
H30B H 0.8413 -0.3100 0.7306 0.030 Uiso 1 1 calc R
C31 C 1.3182(5) -0.1016(4) 0.4539(2) 0.0197(15) Uani 1 1 d .
C32 C 1.3562(4) -0.1129(4) 0.4987(2) 0.0175(15) Uani 1 1 d .
C33 C 1.2956(4) -0.0800(4) 0.3639(2) 0.0171(15) Uani 1 1 d .
C34 C 1.2027(5) -0.0923(4) 0.3745(2) 0.0222(16) Uani 1 1 d .
C35 C 1.4703(4) -0.1449(4) 0.5747(2) 0.0151(15) Uani 1 1 d .
C36 C 1.3769(5) -0.1408(4) 0.5879(2) 0.0160(15) Uani 1 1 d .
C37 C 1.2251(5) -0.1237(4) 0.2679(2) 0.0264(17) Uani 1 1 d .
H37A H 1.2335 -0.1193 0.2339 0.032 Uiso 1 1 calc R
H37B H 1.2244 -0.1909 0.2703 0.032 Uiso 1 1 calc R
C38 C 1.1250(4) -0.0819(4) 0.2801(2) 0.0241(16) Uani 1 1 d .
H38A H 1.0720 -0.1072 0.2533 0.029 Uiso 1 1 calc R
H38B H 1.1293 -0.0132 0.2820 0.029 Uiso 1 1 calc R
C39 C 1.5488(5) -0.1731(5) 0.6669(2) 0.0362(18) Uani 1 1 d .
H39A H 1.5306 -0.2383 0.6687 0.043 Uiso 1 1 calc R
H39B H 1.6085 -0.1536 0.6910 0.043 Uiso 1 1 calc R
C40 C 1.4670(5) -0.1138(4) 0.6800(2) 0.0344(17) Uani 1 1 d .
H40A H 1.4835 -0.0496 0.6758 0.041 Uiso 1 1 calc R
H40B H 1.4616 -0.1114 0.7150 0.041 Uiso 1 1 calc R
C41 C 1.2272(5) -0.5224(4) 1.0146(2) 0.0237(16) Uani 1 1 d .
C42 C 1.2758(5) -0.4712(4) 0.9873(2) 0.0232(16) Uani 1 1 d .
C43 C 1.1001(5) -0.6282(4) 1.0422(2) 0.0243(16) Uani 1 1 d .
C44 C 1.1779(5) -0.6150(4) 1.0786(2) 0.0209(15) Uani 1 1 d .
C45 C 1.3234(5) -0.3793(4) 0.9222(2) 0.0215(16) Uani 1 1 d .
C46 C 1.4015(5) -0.3654(4) 0.9586(2) 0.0243(16) Uani 1 1 d .
C47 C 0.9925(5) -0.7102(4) 1.0996(2) 0.0317(18) Uani 1 1 d .
H47A H 0.9801 -0.6489 1.1198 0.038 Uiso 1 1 calc R
H47B H 0.9374 -0.7540 1.1019 0.038 Uiso 1 1 calc R
C48 C 1.0922(5) -0.7472(4) 1.1198(3) 0.0347(19) Uani 1 1 d .
H48A H 1.1107 -0.8019 1.0962 0.042 Uiso 1 1 calc R
H48B H 1.0832 -0.7689 1.1504 0.042 Uiso 1 1 calc R
C49 C 1.4108(4) -0.2486(4) 0.8810(3) 0.0315(18) Uani 1 1 d .
H49A H 1.4194 -0.2266 0.8504 0.038 Uiso 1 1 calc R
H49B H 1.3924 -0.1940 0.9047 0.038 Uiso 1 1 calc R
C50 C 1.5099(4) -0.2849(4) 0.9007(2) 0.0292(17) Uani 1 1 d .
H50A H 1.5647 -0.2405 0.8986 0.035 Uiso 1 1 calc R
H50B H 1.5228 -0.3458 0.8802 0.035 Uiso 1 1 calc R
C51 C 1.4683(5) -0.9741(4) 0.9862(2) 0.0255(17) Uani 1 1 d .
C52 C 1.3874(4) -0.8813(4) 0.9222(2) 0.0216(16) Uani 1 1 d .
C53 C 1.3276(5) -0.8693(4) 0.9582(2) 0.0247(16) Uani 1 1 d .
C54 C 1.2805(5) -0.7493(4) 0.8822(3) 0.0310(18) Uani 1 1 d .
H54A H 1.3106 -0.6953 0.9064 0.037 Uiso 1 1 calc R
H54B H 1.2567 -0.7262 0.8520 0.037 Uiso 1 1 calc R
C55 C 1.1917(5) -0.7867(4) 0.9013(2) 0.0304(18) Uani 1 1 d .
H55A H 1.1693 -0.8474 0.8805 0.036 Uiso 1 1 calc R
H55B H 1.1357 -0.7426 0.8991 0.036 Uiso 1 1 calc R
C56 C 1.0311(4) -0.0254(4) 0.0137(2) 0.0221(16) Uani 1 1 d .
C57 C 1.1708(5) -0.1311(4) 0.0424(2) 0.0238(16) Uani 1 1 d .
C58 C 1.1119(5) -0.1171(4) 0.0788(2) 0.0221(16) Uani 1 1 d .
C59 C 1.3076(5) -0.2117(4) 0.1001(2) 0.0308(18) Uani 1 1 d .
H59A H 1.3635 -0.2559 0.1024 0.037 Uiso 1 1 calc R
H59B H 1.3311 -0.1502 0.1198 0.037 Uiso 1 1 calc R
C60 C 1.2188(5) -0.2471(4) 0.1214(3) 0.0348(19) Uani 1 1 d .
H60A H 1.2437 -0.2669 0.1524 0.042 Uiso 1 1 calc R
H60B H 1.1882 -0.3028 0.0987 0.042 Uiso 1 1 calc R

loop_
_atom_site_aniso_label
_atom_site_aniso_U_11
_atom_site_aniso_U_22
_atom_site_aniso_U_33
_atom_site_aniso_U_23
_atom_site_aniso_U_13
_atom_site_aniso_U_12
Fe1 0.0196(6) 0.0185(5) 0.0150(6) 0.0045(4) 0.0035(4) 0.0028(4)
Fe2 0.0192(6) 0.0183(5) 0.0137(6) 0.0035(4) 0.0003(4) 0.0010(4)
Fe3 0.0189(6) 0.0177(5) 0.0153(6) 0.0048(4) 0.0006(4) -0.0013(4)
Fe4 0.0206(6) 0.0182(5) 0.0144(6) 0.0038(4) 0.0036(4) 0.0012(4)
Cl1 0.0328(11) 0.0356(10) 0.0144(10) 0.0047(7) 0.0009(8) 0.0048(7)
Cl2 0.0314(11) 0.0224(9) 0.0300(11) 0.0063(7) -0.0015(9) 0.0085(7)
Cl3 0.0348(11) 0.0316(10) 0.0339(12) 0.0064(8) 0.0203(9) 0.0038(8)
Cl4 0.0297(11) 0.0220(9) 0.0278(11) 0.0056(7) 0.0022(8) -0.0025(7)
Cl5 0.0331(11) 0.0346(10) 0.0149(10) 0.0040(7) 0.0016(8) -0.0017(7)
Cl6 0.0285(11) 0.0313(10) 0.0324(12) 0.0080(8) -0.0115(9) -0.0008(7)
Cl7 0.0247(10) 0.0330(10) 0.0319(12) 0.0082(8) -0.0105(8) -0.0025(7)
Cl8 0.0339(11) 0.0220(9) 0.0304(11) 0.0063(8) 0.0064(9) 0.0086(7)
Cl9 0.0280(10) 0.0222(9) 0.0284(11) 0.0057(7) 0.0067(8) 0.0047(7)
Cl10 0.0340(11) 0.0340(10) 0.0160(10) 0.0041(7) 0.0030(8) -0.0018(7)
Cl11 0.0296(11) 0.0229(9) 0.0277(11) 0.0057(7) 0.0071(8) -0.0047(7)
Cl12 0.0344(11) 0.0205(9) 0.0287(11) 0.0056(7) 0.0100(9) -0.0064(7)
Cl13 0.0317(11) 0.0233(9) 0.0301(12) 0.0062(8) 0.0031(9) -0.0047(7)
Cl14 0.0358(11) 0.0336(10) 0.0152(10) 0.0039(7) 0.0026(8) 0.0028(8)
Cl15 0.0336(11) 0.0352(10) 0.0299(11) 0.0076(8) 0.0182(9) 0.0049(8)
Cl16 0.0275(10) 0.0237(9) 0.0248(11) 0.0054(7) -0.0007(8) 0.0068(7)
S1 0.0169(10) 0.0502(12) 0.0137(10) 0.0123(8) 0.0024(7) 0.0009(7)
S2 0.0157(9) 0.0222(9) 0.0142(10) 0.0037(7) 0.0030(8) 0.0027(6)
S3 0.0158(9) 0.0545(12) 0.0161(10) 0.0152(8) 0.0024(8) 0.0052(8)
S4 0.0171(10) 0.0240(9) 0.0129(10) 0.0042(7) 0.0031(8) 0.0005(7)
S5 0.0183(10) 0.0308(10) 0.0141(10) 0.0081(7) 0.0016(8) -0.0024(7)
S6 0.0159(10) 0.0661(13) 0.0221(11) 0.0235(9) 0.0055(8) 0.0077(8)
S7 0.0174(10) 0.0646(13) 0.0197(10) 0.0194(9) 0.0067(8) 0.0108(8)
S8 0.0202(10) 0.0375(10) 0.0120(10) 0.0080(7) 0.0041(8) 0.0088(7)
S9 0.0164(10) 0.0245(9) 0.0127(10) 0.0055(7) 0.0002(8) 0.0009(7)
S10 0.0140(9) 0.0554(12) 0.0171(10) 0.0148(8) 0.0030(8) 0.0008(8)
S11 0.0159(9) 0.0224(9) 0.0141(10) 0.0054(7) 0.0010(8) -0.0006(7)
S12 0.0175(10) 0.0517(12) 0.0144(10) 0.0134(8) 0.0030(8) 0.0045(8)
S13 0.0178(10) 0.0384(10) 0.0121(10) 0.0067(7) 0.0004(8) -0.0059(7)
S14 0.0133(9) 0.0643(13) 0.0209(11) 0.0212(9) -0.0017(8) -0.0040(8)
S15 0.0135(10) 0.0684(14) 0.0225(11) 0.0256(9) 0.0001(8) -0.0015(8)
S16 0.0173(10) 0.0317(10) 0.0132(10) 0.0082(7) 0.0022(8) 0.0042(7)
S17 0.0144(9) 0.0520(12) 0.0168(10) 0.0132(8) 0.0008(8) -0.0028(7)
S18 0.0150(9) 0.0265(9) 0.0137(10) 0.0071(7) 0.0019(8) 0.0022(7)
S19 0.0152(9) 0.0560(12) 0.0182(10) 0.0151(8) 0.0030(8) 0.0047(8)
S20 0.0150(9) 0.0281(9) 0.0127(10) 0.0044(7) 0.0026(7) 0.0015(7)
S21 0.0168(9) 0.0298(9) 0.0142(10) 0.0069(7) -0.0004(8) -0.0009(7)
S22 0.0142(10) 0.0698(14) 0.0256(11) 0.0284(10) 0.0023(8) 0.0021(8)
S23 0.0158(10) 0.0676(13) 0.0252(11) 0.0257(9) 0.0102(8) 0.0133(8)
S24 0.0165(10) 0.0319(10) 0.0143(10) 0.0076(7) 0.0019(8) 0.0055(7)
S25 0.0148(9) 0.0287(10) 0.0118(10) 0.0047(7) 0.0016(7) 0.0008(7)
S26 0.0158(10) 0.0609(13) 0.0175(10) 0.0174(9) 0.0016(8) 0.0009(8)
S27 0.0155(10) 0.0274(9) 0.0133(10) 0.0076(7) 0.0020(8) -0.0005(7)
S28 0.0153(9) 0.0519(12) 0.0169(10) 0.0133(8) 0.0030(8) 0.0071(8)
S29 0.0159(10) 0.0333(10) 0.0147(10) 0.0084(7) 0.0004(8) -0.0023(7)
S30 0.0155(10) 0.0657(13) 0.0238(11) 0.0239(9) -0.0019(8) -0.0032(8)
S31 0.0154(10) 0.0718(14) 0.0237(11) 0.0273(10) 0.0033(8) 0.0062(8)
S32 0.0190(10) 0.0314(10) 0.0137(10) 0.0066(7) 0.0032(8) 0.0041(7)
S33 0.0232(11) 0.0417(11) 0.0194(11) 0.0054(8) -0.0017(8) 0.0021(8)
S34 0.0235(11) 0.0343(11) 0.0193(11) 0.0095(8) -0.0012(8) 0.0003(7)
S35 0.0205(10) 0.0377(11) 0.0208(11) 0.0099(8) -0.0004(8) 0.0012(8)
S36 0.0225(11) 0.0380(11) 0.0189(11) 0.0060(8) 0.0008(8) 0.0055(8)
S37 0.0266(11) 0.0415(12) 0.0248(12) -0.0013(9) 0.0011(9) -0.0067(8)
S38 0.0309(12) 0.0442(12) 0.0276(12) 0.0155(9) -0.0008(9) -0.0044(8)
S39 0.0311(12) 0.0383(11) 0.0266(12) 0.0150(9) -0.0017(9) -0.0016(8)
S40 0.0271(11) 0.0421(12) 0.0246(12) 0.0003(9) 0.0010(9) -0.0061(8)
S41 0.0238(11) 0.0394(11) 0.0207(11) 0.0098(8) 0.0059(9) -0.0007(8)
S42 0.0258(11) 0.0449(12) 0.0190(11) 0.0064(9) 0.0060(9) -0.0038(8)
S43 0.0369(12) 0.0402(12) 0.0286(12) 0.0164(9) 0.0079(10) 0.0056(8)
S44 0.0292(12) 0.0444(12) 0.0248(12) -0.0019(9) 0.0036(9) 0.0063(8)
S45 0.0250(11) 0.0375(11) 0.0203(11) 0.0073(8) 0.0052(9) -0.0014(8)
S46 0.0224(10) 0.0392(11) 0.0188(11) 0.0120(8) 0.0054(8) 0.0041(8)
S47 0.0282(11) 0.0400(11) 0.0230(12) 0.0009(8) 0.0056(9) 0.0059(8)
S48 0.0301(11) 0.0443(12) 0.0246(12) 0.0152(9) 0.0089(9) 0.0079(8)
C1 0.010(3) 0.016(3) 0.021(4) 0.001(3) 0.004(3) -0.001(2)
C2 0.013(4) 0.026(4) 0.020(4) 0.005(3) 0.000(3) 0.001(3)
C3 0.011(4) 0.017(3) 0.015(4) -0.003(3) 0.000(3) 0.000(2)
C4 0.025(4) 0.015(3) 0.007(4) 0.002(3) 0.001(3) -0.003(3)
C5 0.011(4) 0.034(4) 0.021(4) 0.013(3) 0.002(3) 0.001(3)
C6 0.017(4) 0.016(3) 0.010(4) -0.001(3) -0.002(3) -0.005(2)
C7 0.035(4) 0.048(5) 0.025(4) 0.013(3) 0.009(3) 0.007(3)
C8 0.047(5) 0.054(5) 0.007(4) 0.012(3) 0.010(3) 0.031(4)
C9 0.022(4) 0.051(5) 0.019(4) 0.014(3) 0.008(3) 0.006(3)
C10 0.026(4) 0.025(4) 0.013(4) -0.003(3) 0.006(3) 0.008(3)
C11 0.011(3) 0.031(4) 0.014(4) 0.011(3) 0.003(3) 0.000(3)
C12 0.014(4) 0.024(4) 0.019(4) 0.007(3) 0.003(3) 0.002(3)
C13 0.015(4) 0.025(4) 0.012(4) 0.001(3) 0.001(3) -0.001(3)
C14 0.012(4) 0.034(4) 0.015(4) 0.008(3) -0.002(3) 0.004(3)
C15 0.018(4) 0.027(4) 0.007(4) 0.006(3) -0.002(3) 0.002(3)
C16 0.012(4) 0.020(3) 0.015(4) 0.004(3) -0.003(3) 0.004(3)
C17 0.019(4) 0.025(4) 0.019(4) -0.001(3) 0.003(3) -0.004(3)
C18 0.024(4) 0.043(4) 0.014(4) 0.016(3) 0.005(3) 0.002(3)
C19 0.035(4) 0.043(4) 0.018(4) 0.015(3) -0.008(3) -0.018(3)
C20 0.029(4) 0.053(5) 0.019(4) 0.009(3) 0.003(3) 0.002(3)
C21 0.014(4) 0.027(4) 0.009(4) 0.002(3) 0.000(3) 0.004(3)
C22 0.015(4) 0.032(4) 0.014(4) 0.010(3) 0.001(3) 0.001(3)
C23 0.020(4) 0.023(4) 0.011(4) 0.011(3) 0.006(3) 0.002(3)
C24 0.014(4) 0.025(4) 0.018(4) 0.007(3) 0.004(3) 0.010(3)
C25 0.023(4) 0.031(4) 0.016(4) 0.010(3) 0.010(3) 0.003(3)
C26 0.022(4) 0.028(4) 0.015(4) 0.009(3) 0.009(3) 0.003(3)
C27 0.034(4) 0.057(5) 0.021(4) 0.005(4) 0.003(3) -0.007(4)
C28 0.020(4) 0.059(5) 0.020(4) 0.010(3) 0.003(3) 0.007(3)
C29 0.021(4) 0.052(5) 0.019(4) 0.017(3) 0.007(3) 0.010(3)
C30 0.025(4) 0.040(4) 0.011(4) 0.007(3) 0.004(3) 0.009(3)
C31 0.021(4) 0.022(4) 0.017(4) 0.006(3) 0.002(3) 0.001(3)
C32 0.016(4) 0.025(4) 0.012(4) 0.002(3) 0.007(3) -0.003(3)
C33 0.019(4) 0.024(4) 0.010(4) 0.009(3) -0.001(3) 0.000(3)
C34 0.022(4) 0.035(4) 0.013(4) 0.012(3) 0.002(3) 0.004(3)
C35 0.016(4) 0.011(3) 0.019(4) 0.003(3) 0.004(3) -0.006(2)
C36 0.025(4) 0.016(3) 0.008(4) 0.004(3) 0.004(3) 0.002(3)
C37 0.032(4) 0.037(4) 0.010(4) 0.010(3) -0.005(3) -0.010(3)
C38 0.017(4) 0.040(4) 0.014(4) 0.008(3) -0.009(3) -0.005(3)
C39 0.025(4) 0.064(5) 0.022(4) 0.014(4) 0.004(3) 0.001(3)
C40 0.049(5) 0.034(4) 0.020(4) 0.006(3) 0.004(3) 0.007(3)
C41 0.020(4) 0.032(4) 0.021(4) 0.008(3) 0.007(3) 0.009(3)
C42 0.024(4) 0.026(4) 0.017(4) -0.001(3) 0.001(3) 0.010(3)
C43 0.026(4) 0.027(4) 0.019(4) 0.000(3) 0.006(3) 0.003(3)
C44 0.025(4) 0.025(4) 0.014(4) 0.006(3) 0.005(3) 0.011(3)
C45 0.022(4) 0.026(4) 0.015(4) 0.002(3) 0.001(3) -0.002(3)
C46 0.021(4) 0.031(4) 0.020(4) -0.001(3) 0.004(3) 0.008(3)
C47 0.037(5) 0.031(4) 0.027(5) 0.001(3) 0.011(4) -0.001(3)
C48 0.043(5) 0.020(4) 0.045(5) 0.011(3) 0.014(4) 0.004(3)
C49 0.022(4) 0.039(4) 0.037(5) 0.016(4) 0.006(4) -0.001(3)
C50 0.020(4) 0.040(4) 0.027(5) 0.000(3) 0.008(3) 0.001(3)
C51 0.024(5) 0.028(4) 0.023(5) 0.001(3) 0.003(4) -0.008(3)
C52 0.019(4) 0.030(4) 0.016(4) 0.005(3) 0.001(3) -0.007(3)
C53 0.020(4) 0.031(4) 0.020(4) -0.001(3) -0.002(3) -0.003(3)
C54 0.028(4) 0.036(4) 0.030(5) 0.011(3) 0.002(4) 0.006(3)
C55 0.028(4) 0.033(4) 0.028(5) 0.002(3) -0.003(4) 0.000(3)
C56 0.020(4) 0.031(4) 0.017(4) 0.006(3) 0.002(3) -0.004(3)
C57 0.022(4) 0.026(4) 0.024(4) 0.003(3) 0.002(3) -0.010(3)
C58 0.023(4) 0.020(4) 0.023(4) 0.002(3) 0.001(3) -0.001(3)
C59 0.027(4) 0.034(4) 0.028(5) 0.000(3) -0.001(4) 0.005(3)
C60 0.030(5) 0.028(4) 0.051(6) 0.021(4) 0.006(4) 0.003(3)

loop_
_atom_type_symbol
_atom_type_description
_atom_type_scat_dispersion_real
_atom_type_scat_dispersion_imag
_atom_type_scat_source
C C 0.0033 0.0016 'International Tables Vol C Tables 4.2.6.8 and 6.1.1.4'
H H 0.0000 0.0000 'International Tables Vol C Tables 4.2.6.8 and 6.1.1.4'
S S 0.1246 0.1234 'International Tables Vol C Tables 4.2.6.8 and 6.1.1.4'
Cl Cl 0.1484 0.1585 'International Tables Vol C Tables 4.2.6.8 and 6.1.1.4'
Fe Fe 0.3463 0.8444 'International Tables Vol C Tables 4.2.6.8 and 6.1.1.4'

loop_
_geom_angle_atom_site_label_1
_geom_angle_atom_site_label_2
_geom_angle_atom_site_label_3
_geom_angle
_geom_angle_site_symmetry_1
Cl3 Fe1 Cl1 108.88(7) .
Cl3 Fe1 Cl2 110.29(7) .
Cl1 Fe1 Cl2 108.19(7) .
Cl3 Fe1 Cl4 109.13(7) .
Cl1 Fe1 Cl4 110.47(7) .
Cl2 Fe1 Cl4 109.87(7) .
Cl8 Fe2 Cl7 108.39(7) .
Cl8 Fe2 Cl5 111.18(7) .
Cl7 Fe2 Cl5 108.04(7) .
Cl8 Fe2 Cl11 109.92(7) .
Cl7 Fe2 Cl11 111.38(7) .
Cl5 Fe2 Cl11 107.93(7) .
Cl6 Fe3 Cl12 110.29(7) .
Cl6 Fe3 Cl10 108.79(7) .
Cl12 Fe3 Cl10 108.27(7) .
Cl6 Fe3 Cl9 109.09(7) .
Cl12 Fe3 Cl9 109.82(7) .
Cl10 Fe3 Cl9 110.58(7) .
Cl13 Fe4 Cl16 109.85(7) .
Cl13 Fe4 Cl14 111.14(7) .
Cl16 Fe4 Cl14 107.87(7) .
Cl13 Fe4 Cl15 108.26(7) .
Cl16 Fe4 Cl15 111.52(7) .
Cl14 Fe4 Cl15 108.21(7) .
C1 S1 C3 96.0(3) .
C4 S2 C1 94.7(3) .
C2 S3 C5 95.8(3) .
C2 S4 C6 95.4(3) .
C3 S5 C7 101.6(3) .
C4 S6 C8 101.3(3) .
C5 S7 C9 102.4(3) .
C6 S8 C10 99.5(3) .
C11 S9 C13 95.5(3) .
C14 S10 C11 95.5(3) .
C12 S11 C15 94.9(3) .
C12 S12 C16 96.2(3) .
C13 S13 C17 99.7(3) .
C14 S14 C18 102.9(3) .
C15 S15 C19 101.1(3) .
C16 S16 C20 101.4(3) .
C21 S17 C23 95.3(3) .
C21 S18 C24 95.7(3) .
C22 S19 C25 94.8(3) .
C22 S20 C26 96.0(3) .
C23 S21 C27 96.8(3) .
C24 S22 C28 103.3(3) .
C25 S23 C29 102.0(3) .
C26 S24 C30 100.0(3) .
C31 S25 C33 95.8(3) .
C31 S26 C34 95.0(3) .
C32 S27 C35 95.7(3) .
C36 S28 C32 95.4(3) .
C33 S29 C37 99.6(3) .
C34 S30 C38 102.0(3) .
C35 S31 C39 103.4(3) .
C36 S32 C40 96.7(3) .
C43 S33 C41 96.2(3) .
C41 S34 C44 96.4(3) .
C42 S35 C45 96.3(3) .
C42 S36 C46 96.4(3) .
C43 S37 C47 99.8(3) .
C44 S38 C48 100.8(3) .
C45 S39 C49 100.8(3) .
C46 S40 C50 100.3(3) .
C51 S41 C52 96.2(3) .
C51 S42 C53 96.0(3) .
C52 S43 C54 100.4(3) .
C53 S44 C55 99.5(3) .
C56 S45 C57 96.0(3) .
C56 S46 C58 96.3(3) .
C57 S47 C59 99.8(3) .
C58 S48 C60 100.9(3) .
C2 C1 S1 122.4(5) .
C2 C1 S2 122.2(5) .
S1 C1 S2 115.3(4) .
C1 C2 S3 122.7(5) .
C1 C2 S4 122.3(5) .
S3 C2 S4 115.0(4) .
C4 C3 S1 115.9(5) .
C4 C3 S5 128.1(5) .
S1 C3 S5 116.0(3) .
C3 C4 S2 117.9(5) .
C3 C4 S6 128.2(5) .
S2 C4 S6 113.9(3) .
C6 C5 S3 117.3(5) .
C6 C5 S7 128.3(5) .
S3 C5 S7 114.2(3) .
C5 C6 S8 128.2(5) .
C5 C6 S4 116.6(5) .
S8 C6 S4 115.1(3) .
C8 C7 S5 115.2(5) .
C7 C8 S6 114.5(5) .
C10 C9 S7 114.6(4) .
C9 C10 S8 112.7(4) .
C12 C11 S10 122.1(5) .
C12 C11 S9 122.7(5) .
S10 C11 S9 115.2(4) .
C11 C12 S12 122.9(5) .
C11 C12 S11 121.9(5) .
S12 C12 S11 115.2(4) .
C14 C13 S9 116.6(5) .
C14 C13 S13 127.9(5) .
S9 C13 S13 115.5(3) .
C13 C14 S10 117.3(5) .
C13 C14 S14 127.9(5) .
S10 C14 S14 114.6(3) .
C16 C15 S15 128.0(5) .
C16 C15 S11 117.9(5) .
S15 C15 S11 114.1(3) .
C15 C16 S16 128.4(5) .
C15 C16 S12 115.7(5) .
S16 C16 S12 115.9(3) .
C18 C17 S13 113.2(4) .
C17 C18 S14 115.2(4) .
C20 C19 S15 114.4(5) .
C19 C20 S16 115.5(5) .
C22 C21 S18 122.8(5) .
C22 C21 S17 122.4(5) .
S18 C21 S17 114.8(3) .
C21 C22 S20 122.9(5) .
C21 C22 S19 122.1(5) .
S20 C22 S19 115.0(4) .
C24 C23 S17 117.0(5) .
C24 C23 S21 126.4(5) .
S17 C23 S21 116.4(3) .
C23 C24 S22 129.2(5) .
C23 C24 S18 116.9(5) .
S22 C24 S18 113.9(3) .
C26 C25 S23 130.1(5) .
C26 C25 S19 117.3(5) .
S23 C25 S19 112.4(4) .
C25 C26 S24 127.0(5) .
C25 C26 S20 116.8(5) .
S24 C26 S20 116.1(4) .
C28 C27 S21 115.1(5) .
C27 C28 S22 114.6(5) .
C30 C29 S23 114.8(4) .
C29 C30 S24 113.5(4) .
C32 C31 S26 122.8(5) .
C32 C31 S25 122.4(5) .
S26 C31 S25 114.8(4) .
C31 C32 S27 123.7(5) .
C31 C32 S28 122.0(5) .
S27 C32 S28 114.3(4) .
C34 C33 S29 127.3(5) .
C34 C33 S25 116.9(5) .
S29 C33 S25 115.8(3) .
C33 C34 S30 129.9(5) .
C33 C34 S26 117.4(5) .
S30 C34 S26 112.5(3) .
C36 C35 S31 129.4(5) .
C36 C35 S27 117.1(5) .
S31 C35 S27 113.4(3) .
C35 C36 S28 117.1(5) .
C35 C36 S32 126.4(5) .
S28 C36 S32 116.3(3) .
C38 C37 S29 112.4(4) .
C37 C38 S30 113.9(4) .
C40 C39 S31 114.3(5) .
C39 C40 S32 115.7(5) .
C42 C41 S34 124.1(4) .
C42 C41 S33 121.4(5) .
S34 C41 S33 114.5(4) .
C41 C42 S36 121.9(4) .
C41 C42 S35 123.5(4) .
S36 C42 S35 114.6(4) .
C44 C43 S33 117.0(5) .
C44 C43 S37 128.5(5) .
S33 C43 S37 114.5(4) .
C43 C44 S38 129.1(5) .
C43 C44 S34 115.8(5) .
S38 C44 S34 115.2(4) .
C46 C45 S39 128.6(5) .
C46 C45 S35 115.6(5) .
S39 C45 S35 115.9(4) .
C45 C46 S36 116.9(5) .
C45 C46 S40 128.9(5) .
S36 C46 S40 114.1(4) .
C48 C47 S37 112.6(5) .
C47 C48 S38 113.5(4) .
C50 C49 S39 113.9(5) .
C49 C50 S40 112.4(5) .
C51 C51 S42 121.5(7) 2_837
C51 C51 S41 123.7(7) 2_837
S42 C51 S41 114.8(3) .
C53 C52 S43 128.9(5) .
C53 C52 S41 115.7(5) .
S43 C52 S41 115.5(4) .
C52 C53 S42 117.2(5) .
C52 C53 S44 128.7(5) .
S42 C53 S44 114.1(4) .
C55 C54 S43 114.1(5) .
C54 C55 S44 112.8(5) .
C56 C56 S45 121.8(7) 2_755
C56 C56 S46 123.6(7) 2_755
S45 C56 S46 114.6(3) .
C58 C57 S45 117.6(5) .
C58 C57 S47 128.5(5) .
S45 C57 S47 113.9(4) .
C57 C58 S48 129.5(5) .
C57 C58 S46 115.3(5) .
S48 C58 S46 115.3(4) .
C60 C59 S47 113.2(5) .
C59 C60 S48 113.6(4) .

loop_
_geom_bond_atom_site_label_1
_geom_bond_atom_site_label_2
_geom_bond_distance
_geom_bond_site_symmetry_2
Fe1 Cl3 2.1834(18) .
Fe1 Cl1 2.1891(18) .
Fe1 Cl2 2.1896(17) .
Fe1 Cl4 2.1925(17) .
Fe2 Cl8 2.1860(17) .
Fe2 Cl7 2.1878(18) .
Fe2 Cl5 2.1920(18) .
Fe2 Cl11 2.1930(16) .
Fe3 Cl6 2.1833(18) .
Fe3 Cl12 2.1882(16) .
Fe3 Cl10 2.1889(18) .
Fe3 Cl9 2.1964(17) .
Fe4 Cl13 2.1887(17) .
Fe4 Cl16 2.1896(17) .
Fe4 Cl14 2.1900(18) .
Fe4 Cl15 2.1915(18) .
S1 C1 1.723(6) .
S1 C3 1.738(6) .
S2 C4 1.738(6) .
S2 C1 1.741(6) .
S3 C2 1.727(6) .
S3 C5 1.740(6) .
S4 C2 1.744(6) .
S4 C6 1.749(6) .
S5 C3 1.744(6) .
S5 C7 1.799(6) .
S6 C4 1.751(6) .
S6 C8 1.828(6) .
S7 C5 1.753(6) .
S7 C9 1.810(6) .
S8 C6 1.749(6) .
S8 C10 1.805(6) .
S9 C11 1.733(6) .
S9 C13 1.739(6) .
S10 C14 1.729(6) .
S10 C11 1.733(6) .
S11 C12 1.739(6) .
S11 C15 1.743(6) .
S12 C12 1.727(6) .
S12 C16 1.744(6) .
S13 C13 1.756(6) .
S13 C17 1.810(6) .
S14 C14 1.756(6) .
S14 C18 1.805(6) .
S15 C15 1.743(6) .
S15 C19 1.824(6) .
S16 C16 1.739(6) .
S16 C20 1.785(6) .
S17 C21 1.749(6) .
S17 C23 1.752(6) .
S18 C21 1.738(6) .
S18 C24 1.748(6) .
S19 C22 1.745(6) .
S19 C25 1.766(6) .
S20 C22 1.733(6) .
S20 C26 1.746(6) .
S21 C23 1.752(6) .
S21 C27 1.848(7) .
S22 C24 1.729(6) .
S22 C28 1.809(6) .
S23 C25 1.746(6) .
S23 C29 1.812(6) .
S24 C26 1.743(6) .
S24 C30 1.796(6) .
S25 C31 1.747(6) .
S25 C33 1.748(6) .
S26 C31 1.739(6) .
S26 C34 1.767(6) .
S27 C32 1.743(6) .
S27 C35 1.751(6) .
S28 C36 1.750(6) .
S28 C32 1.762(6) .
S29 C33 1.742(6) .
S29 C37 1.804(6) .
S30 C34 1.746(6) .
S30 C38 1.814(6) .
S31 C35 1.735(6) .
S31 C39 1.808(7) .
S32 C36 1.754(6) .
S32 C40 1.836(7) .
S33 C43 1.724(6) .
S33 C41 1.733(6) .
S34 C41 1.717(7) .
S34 C44 1.746(6) .
S35 C42 1.733(6) .
S35 C45 1.748(6) .
S36 C42 1.716(6) .
S36 C46 1.737(7) .
S37 C43 1.746(6) .
S37 C47 1.800(7) .
S38 C44 1.743(6) .
S38 C48 1.807(6) .
S39 C45 1.730(6) .
S39 C49 1.811(6) .
S40 C46 1.739(6) .
S40 C50 1.801(7) .
S41 C51 1.722(7) .
S41 C52 1.744(6) .
S42 C51 1.719(6) .
S42 C53 1.731(7) .
S43 C52 1.737(6) .
S43 C54 1.803(6) .
S44 C53 1.751(6) .
S44 C55 1.796(7) .
S45 C56 1.726(6) .
S45 C57 1.731(7) .
S46 C56 1.726(6) .
S46 C58 1.754(6) .
S47 C57 1.746(6) .
S47 C59 1.799(7) .
S48 C58 1.736(6) .
S48 C60 1.809(6) .
C1 C2 1.368(8) .
C3 C4 1.353(7) .
C5 C6 1.347(8) .
C7 C8 1.453(8) .
C9 C10 1.506(8) .
C11 C12 1.366(8) .
C13 C14 1.356(8) .
C15 C16 1.352(8) .
C17 C18 1.493(7) .
C19 C20 1.455(8) .
C21 C22 1.352(8) .
C23 C24 1.353(7) .
C25 C26 1.335(8) .
C27 C28 1.421(8) .
C29 C30 1.513(8) .
C31 C32 1.338(8) .
C33 C34 1.333(8) .
C35 C36 1.345(7) .
C37 C38 1.523(8) .
C39 C40 1.435(8) .
C41 C42 1.376(7) .
C43 C44 1.358(8) .
C45 C46 1.361(8) .
C47 C48 1.525(8) .
C49 C50 1.510(8) .
C51 C51 1.395(12) 2_837
C52 C53 1.352(8) .
C54 C55 1.502(8) .
C56 C56 1.375(11) 2_755
C57 C58 1.352(8) .
C59 C60 1.524(8) .
